data_2211771
loop_
_publ_author_name
'Xiao-Lin Zhang'
'Yong-Ping Yan'
'Wen-Hong Wu'
'Qun-Sheng Li'
'Lai-Tao Luo'

_publ_section_title
;
 <i>p</i>-Phenylene bis(4-methylbenzenesulfonate)
;
_journal_coeditor_code CI2245
_journal_issue 1
_journal_name_full 'Acta Crystallographica Section E'
_journal_page_first o250
_journal_page_last o251
_journal_paper_doi 10.1107/S1600536806052895
_journal_volume 63
_journal_year 2007
_chemical_formula_iupac 'C20 H18 O6 S2'
_chemical_formula_moiety 'C20 H18 O6 S2'
_chemical_formula_sum 'C20 H18 O6 S2'
_chemical_formula_weight 418.46
_chemical_name_systematic
;
p-Phenylene bis(4-methylbenzenesulfonate)
;
_space_group_IT_number 14
_symmetry_cell_setting monoclinic
_symmetry_space_group_name_Hall '-P 2ybc'
_symmetry_space_group_name_H-M 'P 1 21/c 1'
_atom_sites_solution_hydrogens geom
_atom_sites_solution_primary direct
_atom_sites_solution_secondary difmap
_audit_creation_method SHELXL-97
_cell_angle_alpha 90.00
_cell_angle_beta 103.890(2)
_cell_angle_gamma 90.00
_cell_formula_units_Z 2
_cell_length_a 8.8736(10)
_cell_length_b 12.3084(14)
_cell_length_c 9.3696(10)
_cell_measurement_reflns_used 2627
_cell_measurement_temperature 291(2)
_cell_measurement_theta_max 26.61
_cell_measurement_theta_min 2.36
_cell_volume 993.42(19)
_computing_cell_refinement APEX2
_computing_data_collection 'APEX2 (Bruker, 2005)'
_computing_data_reduction 'SAINT (Bruker, 2005)'
_computing_molecular_graphics 'SHELXTL (Bruker, 1998)'
_computing_publication_material SHELXTL
_computing_structure_refinement 'SHELXL97 (Sheldrick, 1997)'
_computing_structure_solution 'SHELXS97 (Sheldrick, 1997)'
_diffrn_ambient_temperature 291(2)
_diffrn_measured_fraction_theta_full 0.982
_diffrn_measured_fraction_theta_max 0.982
_diffrn_measurement_device_type 'Bruker SMART APEX2 CCD area-detector'
_diffrn_measurement_method '\f and \w'
_diffrn_radiation_monochromator graphite
_diffrn_radiation_source 'fine-focus sealed tube'
_diffrn_radiation_type MoK\a
_diffrn_radiation_wavelength 0.71073
_diffrn_reflns_av_R_equivalents 0.0505
_diffrn_reflns_av_sigmaI/netI 0.0469
_diffrn_reflns_limit_h_max 10
_diffrn_reflns_limit_h_min -10
_diffrn_reflns_limit_k_max 14
_diffrn_reflns_limit_k_min -14
_diffrn_reflns_limit_l_max 11
_diffrn_reflns_limit_l_min -11
_diffrn_reflns_number 6050
_diffrn_reflns_theta_full 25.50
_diffrn_reflns_theta_max 25.50
_diffrn_reflns_theta_min 2.36
_diffrn_standards_number 0
_exptl_absorpt_coefficient_mu 0.302
_exptl_absorpt_correction_T_max 0.9421
_exptl_absorpt_correction_T_min 0.9017
_exptl_absorpt_correction_type multi-scan
_exptl_absorpt_process_details '(SADABS; Bruker, 2005)'
_exptl_crystal_colour colourless
_exptl_crystal_density_diffrn 1.399
_exptl_crystal_density_method 'not measured'
_exptl_crystal_description Block
_exptl_crystal_F_000 436
_exptl_crystal_size_max 0.35
_exptl_crystal_size_mid 0.25
_exptl_crystal_size_min 0.20
_refine_diff_density_max 0.206
_refine_diff_density_min -0.267
_refine_ls_extinction_method none
_refine_ls_goodness_of_fit_ref 1.000
_refine_ls_hydrogen_treatment constr
_refine_ls_matrix_type full
_refine_ls_number_parameters 128
_refine_ls_number_reflns 1819
_refine_ls_number_restraints 0
_refine_ls_restrained_S_all 1.000
_refine_ls_R_factor_all 0.0528
_refine_ls_R_factor_gt 0.0367
_refine_ls_shift/su_max 0.001
_refine_ls_shift/su_mean 0.000
_refine_ls_structure_factor_coef Fsqd
_refine_ls_weighting_details 'calc w=1/[\s^2^(Fo^2^)+(0.0406P)^2^] where P=(Fo^2^+2Fc^2^)/3'
_refine_ls_weighting_scheme calc
_refine_ls_wR_factor_gt 0.0847
_refine_ls_wR_factor_ref 0.0874
_reflns_number_gt 1127
_reflns_number_total 1819
_reflns_threshold_expression I>2\s(I)
_cod_data_source_file ci2245.cif
_cod_data_source_block I
_cod_depositor_comments
;
The following automatic conversions were performed:
'_symmetry_cell_setting' value 'Monoclinic' changed to 'monoclinic'
according to '/home/saulius/struct/CIF-dictionaries/cif_core.dic'
dictionary named 'cif_core.dic' version 2.4.1 from 2010-06-29.

Automatic conversion script
Id: cif_fix_enum 1527 2010-12-29 10:47:43Z saulius 

The following automatic conversions were performed:

'_symmetry_cell_setting' value 'Monoclinic' changed to 'monoclinic'
according to /home/saulius/struct/CIF-dictionaries/cif_core.dic
dictionary named 'cif_core.dic' version 2.4.1 from 2010-06-29.

Automatic conversion script
Id: cif_fix_values 1715 2011-07-08 13:25:40Z adriana 
;
_cod_original_sg_symbol_H-M 'P 21/c'
_cod_database_code 2211771
_cod_database_fobs_code 2211771

loop_
_symmetry_equiv_pos_as_xyz
'x, y, z'
'-x, y+1/2, -z+1/2'
'-x, -y, -z'
'x, -y-1/2, z-1/2'

loop_
_atom_site_type_symbol
_atom_site_label
_atom_site_fract_x
_atom_site_fract_y
_atom_site_fract_z
_atom_site_U_iso_or_equiv
_atom_site_adp_type
_atom_site_calc_flag
_atom_site_refinement_flags
_atom_site_occupancy
S S1 0.79443(6) -0.10023(4) 0.11458(6) 0.0646(2) Uani d . 1
O O1 0.70069(17) -0.16592(12) 0.18345(17) 0.0796(5) Uani d . 1
O O2 0.82983(17) -0.13375(12) -0.01880(16) 0.0820(5) Uani d . 1
O O3 0.96324(15) -0.08875(11) 0.22244(16) 0.0659(4) Uani d . 1
C C1 0.7250(2) 0.03245(15) 0.0998(2) 0.0526(5) Uani d . 1
C C2 0.7876(2) 0.10675(19) 0.0196(2) 0.0645(6) Uani d . 1
H H2 0.8631 0.0855 -0.0285 0.077 Uiso calc R 1
C C3 0.7366(2) 0.21246(19) 0.0118(2) 0.0706(6) Uani d . 1
H H3 0.7786 0.2627 -0.0419 0.085 Uiso calc R 1
C C4 0.6250(2) 0.24570(16) 0.0815(2) 0.0635(6) Uani d . 1
C C5 0.5638(2) 0.17070(19) 0.1593(2) 0.0685(6) Uani d . 1
H H5 0.4873 0.1920 0.2062 0.082 Uiso calc R 1
C C6 0.6132(2) 0.06385(17) 0.1698(2) 0.0629(6) Uani d . 1
H H6 0.5711 0.0139 0.2237 0.076 Uiso calc R 1
C C7 0.5709(3) 0.36218(19) 0.0713(3) 0.0993(8) Uani d . 1
H H7A 0.6349 0.4047 0.0234 0.149 Uiso calc R 1
H H7B 0.5784 0.3902 0.1684 0.149 Uiso calc R 1
H H7C 0.4650 0.3657 0.0158 0.149 Uiso calc R 1
C C8 0.9779(2) -0.04374(17) 0.3642(2) 0.0575(5) Uani d . 1
C C9 1.0471(2) 0.05671(17) 0.3910(3) 0.0643(6) Uani d . 1
H H9 1.0785 0.0941 0.3168 0.077 Uiso calc R 1
C C10 0.9311(2) -0.10049(17) 0.4712(3) 0.0657(6) Uani d . 1
H H10 0.8849 -0.1683 0.4507 0.079 Uiso calc R 1

loop_
_atom_site_aniso_label
_atom_site_aniso_U_11
_atom_site_aniso_U_22
_atom_site_aniso_U_33
_atom_site_aniso_U_12
_atom_site_aniso_U_13
_atom_site_aniso_U_23
S1 0.0693(4) 0.0467(4) 0.0758(4) 0.0003(3) 0.0136(3) -0.0080(3)
O1 0.0826(10) 0.0543(10) 0.0995(11) -0.0139(8) 0.0174(9) 0.0044(8)
O2 0.0963(11) 0.0690(11) 0.0815(11) 0.0092(8) 0.0228(9) -0.0253(8)
O3 0.0633(9) 0.0571(10) 0.0757(10) 0.0079(7) 0.0137(7) -0.0036(7)
C1 0.0529(11) 0.0473(13) 0.0570(11) 0.0006(9) 0.0123(10) -0.0048(9)
C2 0.0653(13) 0.0616(15) 0.0733(14) 0.0075(11) 0.0300(11) 0.0044(11)
C3 0.0745(15) 0.0590(16) 0.0814(15) -0.0006(12) 0.0245(12) 0.0143(12)
C4 0.0711(14) 0.0508(14) 0.0669(13) 0.0061(11) 0.0135(11) -0.0022(11)
C5 0.0722(14) 0.0687(17) 0.0700(14) 0.0111(12) 0.0275(11) -0.0074(11)
C6 0.0682(14) 0.0603(15) 0.0656(14) -0.0046(11) 0.0265(11) -0.0009(10)
C7 0.127(2) 0.0601(17) 0.114(2) 0.0254(15) 0.0355(17) 0.0031(14)
C8 0.0550(12) 0.0462(13) 0.0685(14) 0.0041(10) 0.0094(10) 0.0026(10)
C9 0.0669(14) 0.0503(14) 0.0733(15) -0.0056(11) 0.0123(11) 0.0115(11)
C10 0.0691(14) 0.0416(12) 0.0807(16) -0.0066(10) 0.0068(12) 0.0048(12)

loop_
_atom_type_symbol
_atom_type_description
_atom_type_scat_dispersion_real
_atom_type_scat_dispersion_imag
_atom_type_scat_source
C C 0.0033 0.0016 'International Tables Vol C Tables 4.2.6.8 and 6.1.1.4'
H H 0.0000 0.0000 'International Tables Vol C Tables 4.2.6.8 and 6.1.1.4'
O O 0.0106 0.0060 'International Tables Vol C Tables 4.2.6.8 and 6.1.1.4'
S S 0.1246 0.1234 'International Tables Vol C Tables 4.2.6.8 and 6.1.1.4'

loop_
_geom_angle_atom_site_label_1
_geom_angle_atom_site_label_2
_geom_angle_atom_site_label_3
_geom_angle_site_symmetry_1
_geom_angle_site_symmetry_3
_geom_angle
O2 S1 O1 . . 120.74(10)
O2 S1 O3 . . 102.13(8)
O1 S1 O3 . . 108.95(9)
O2 S1 C1 . . 110.59(10)
O1 S1 C1 . . 109.60(9)
O3 S1 C1 . . 103.15(8)
C8 O3 S1 . . 119.24(12)
C6 C1 C2 . . 120.36(19)
C6 C1 S1 . . 120.71(16)
C2 C1 S1 . . 118.91(15)
C3 C2 C1 . . 119.02(18)
C3 C2 H2 . . 120.5
C1 C2 H2 . . 120.5
C4 C3 C2 . . 121.5(2)
C4 C3 H3 . . 119.2
C2 C3 H3 . . 119.2
C5 C4 C3 . . 118.5(2)
C5 C4 C7 . . 121.0(2)
C3 C4 C7 . . 120.6(2)
C4 C5 C6 . . 121.35(19)
C4 C5 H5 . . 119.3
C6 C5 H5 . . 119.3
C1 C6 C5 . . 119.3(2)
C1 C6 H6 . . 120.4
C5 C6 H6 . . 120.4
C4 C7 H7A . . 109.5
C4 C7 H7B . . 109.5
H7A C7 H7B . . 109.5
C4 C7 H7C . . 109.5
H7A C7 H7C . . 109.5
H7B C7 H7C . . 109.5
C10 C8 C9 . . 121.8(2)
C10 C8 O3 . . 120.85(19)
C9 C8 O3 . . 117.30(19)
C10 C9 C8 3_756 . 118.7(2)
C10 C9 H9 3_756 . 120.6
C8 C9 H9 . . 120.6
C8 C10 C9 . 3_756 119.5(2)
C8 C10 H10 . . 120.3
C9 C10 H10 3_756 . 120.3

loop_
_geom_bond_atom_site_label_1
_geom_bond_atom_site_label_2
_geom_bond_site_symmetry_2
_geom_bond_distance
S1 O2 . 1.4210(14)
S1 O1 . 1.4212(14)
S1 O3 . 1.5995(15)
S1 C1 . 1.739(2)
O3 C8 . 1.416(2)
C1 C6 . 1.369(2)
C1 C2 . 1.382(3)
C2 C3 . 1.374(3)
C2 H2 . 0.93
C3 C4 . 1.373(3)
C3 H3 . 0.93
C4 C5 . 1.367(3)
C4 C7 . 1.508(3)
C5 C6 . 1.382(3)
C5 H5 . 0.93
C6 H6 . 0.93
C7 H7A . 0.96
C7 H7B . 0.96
C7 H7C . 0.96
C8 C10 . 1.366(3)
C8 C9 . 1.376(3)
C9 C10 3_756 1.369(3)
C9 H9 . 0.93
C10 C9 3_756 1.369(3)
C10 H10 . 0.93

loop_
_geom_hbond_atom_site_label_D
_geom_hbond_atom_site_label_H
_geom_hbond_atom_site_label_A
_geom_hbond_site_symmetry_A
_geom_hbond_distance_DH
_geom_hbond_distance_HA
_geom_hbond_distance_DA
_geom_hbond_angle_DHA
C10 H10 O2 4_556 0.93 2.51 3.399(3) 159

loop_
_geom_torsion_atom_site_label_1
_geom_torsion_atom_site_label_2
_geom_torsion_atom_site_label_3
_geom_torsion_atom_site_label_4
_geom_torsion_site_symmetry_4
_geom_torsion
O2 S1 O3 C8 . 172.60(14)
O1 S1 O3 C8 . -58.60(16)
C1 S1 O3 C8 . 57.79(16)
O2 S1 C1 C6 . 145.31(16)
O1 S1 C1 C6 . 9.8(2)
O3 S1 C1 C6 . -106.14(17)
O2 S1 C1 C2 . -36.47(18)
O1 S1 C1 C2 . -171.99(15)
O3 S1 C1 C2 . 72.08(17)
C6 C1 C2 C3 . 0.4(3)
S1 C1 C2 C3 . -177.86(17)
C1 C2 C3 C4 . -0.2(3)
C2 C3 C4 C5 . -0.4(3)
C2 C3 C4 C7 . -180.0(2)
C3 C4 C5 C6 . 0.7(3)
C7 C4 C5 C6 . -179.7(2)
C2 C1 C6 C5 . -0.1(3)
S1 C1 C6 C5 . 178.13(16)
C4 C5 C6 C1 . -0.5(3)
S1 O3 C8 C10 . 71.7(2)
S1 O3 C8 C9 . -111.13(18)
C10 C8 C9 C10 3_756 -0.2(3)
O3 C8 C9 C10 3_756 -177.33(17)
C9 C8 C10 C9 3_756 0.2(3)
O3 C8 C10 C9 3_756 177.23(17)
